data_7056221
loop_
_publ_author_name
'Wang, Hui-Sheng'
'Yang, Feng-Jun'
'Long, Qiao-Qiao'
'Huang, Zhi-Yong'
'Chen, Wei'
'Pan, Zhiquan'

_publ_section_title
;
 Syntheses, Crystal Structures, and Magnetic Properties of a Family of
 Heterometallic Octanuclear [Cu6Ln2] (Ln = Dy(III), Tb(III), Ho(III),
 Er(III), and Gd(III)) Complexes
;
_journal_name_full 'New J. Chem.'
_journal_paper_doi 10.1039/C7NJ00459A
_journal_year 2017
_chemical_formula_sum 'C45 H50 Cl6 Cu6 Ho2 N8 O13'
_chemical_formula_weight 1834.73
_space_group_crystal_system trigonal
_space_group_IT_number 167
_space_group_name_Hall '-R 3 2"c'
_space_group_name_H-M_alt 'R -3 c :H'
_symmetry_space_group_name_Hall '-R 3 2"c'
_symmetry_space_group_name_H-M 'R -3 c :H'
_atom_sites_solution_hydrogens mixed
_audit_creation_method SHELXL-2014/7
_audit_update_record
;
2017-05-04 deposited with the CCDC.
2017-05-23 downloaded from the CCDC.
;
_cell_angle_alpha 90
_cell_angle_beta 90
_cell_angle_gamma 120
_cell_formula_units_Z 6
_cell_length_a 15.6219(5)
_cell_length_b 15.6219(5)
_cell_length_c 44.866(3)
_cell_measurement_reflns_used 2106
_cell_measurement_temperature 173(2)
_cell_measurement_theta_max 25.2813
_cell_measurement_theta_min 3.1456
_cell_volume 9482.3(8)
_computing_cell_refinement 'Bruker SMART'
_computing_data_collection 'Bruker SMART'
_computing_data_reduction 'Bruker SAINT'
_computing_molecular_graphics 'Bruker SHELXTL'
_computing_publication_material 'Bruker SHELXTL'
_computing_structure_refinement 'SHELXL-2014/7 (Sheldrick, 2014)'
_computing_structure_solution 'SHELXS-97 (Sheldrick, 1990)'
_diffrn_ambient_temperature 173(2)
_diffrn_measured_fraction_theta_full 0.986
_diffrn_measured_fraction_theta_max 0.986
_diffrn_measurement_device_type 'PHOTON100 CMOS detector'
_diffrn_measurement_method 'omega scan'
_diffrn_radiation_type MoK\a
_diffrn_radiation_wavelength 0.71073
_diffrn_reflns_av_R_equivalents 0.0782
_diffrn_reflns_av_unetI/netI 0.0545
_diffrn_reflns_Laue_measured_fraction_full 0.986
_diffrn_reflns_Laue_measured_fraction_max 0.986
_diffrn_reflns_limit_h_max 18
_diffrn_reflns_limit_h_min -18
_diffrn_reflns_limit_k_max 18
_diffrn_reflns_limit_k_min -9
_diffrn_reflns_limit_l_max 51
_diffrn_reflns_limit_l_min -47
_diffrn_reflns_number 7941
_diffrn_reflns_point_group_measured_fraction_full 0.986
_diffrn_reflns_point_group_measured_fraction_max 0.986
_diffrn_reflns_theta_full 24.998
_diffrn_reflns_theta_max 24.998
_diffrn_reflns_theta_min 3.772
_exptl_absorpt_coefficient_mu 4.763
_exptl_absorpt_correction_T_max 0.7452
_exptl_absorpt_correction_T_min 0.6001
_exptl_absorpt_correction_type multi-scan
_exptl_absorpt_process_details 'SADABS (Bruker, 2012)'
_exptl_crystal_colour blue
_exptl_crystal_density_diffrn 1.928
_exptl_crystal_description needle
_exptl_crystal_F_000 5340
_exptl_crystal_size_max 0.22
_exptl_crystal_size_mid 0.20
_exptl_crystal_size_min 0.14
_refine_diff_density_max 1.470
_refine_diff_density_min -0.776
_refine_diff_density_rms 0.140
_refine_ls_extinction_method none
_refine_ls_goodness_of_fit_ref 1.011
_refine_ls_hydrogen_treatment constr
_refine_ls_matrix_type full
_refine_ls_number_parameters 122
_refine_ls_number_reflns 1840
_refine_ls_number_restraints 0
_refine_ls_restrained_S_all 1.011
_refine_ls_R_factor_all 0.0761
_refine_ls_R_factor_gt 0.0389
_refine_ls_shift/su_max 0.001
_refine_ls_shift/su_mean 0.000
_refine_ls_structure_factor_coef Fsqd
_refine_ls_weighting_details 'w=1/[\s^2^(Fo^2^)+(0.0430P)^2^] where P=(Fo^2^+2Fc^2^)/3'
_refine_ls_weighting_scheme calc
_refine_ls_wR_factor_gt 0.0787
_refine_ls_wR_factor_ref 0.0867
_reflns_Friedel_coverage 0.000
_reflns_number_gt 1244
_reflns_number_total 1840
_reflns_threshold_expression 'I > 2\s(I)'
_cod_data_source_file c7nj00459a2.cif
_cod_data_source_block 3
_cod_database_code 7056221
_shelx_shelxl_version_number 2014/7
_shelx_space_group_comment
;
The symmetry employed for this shelxl refinement is uniquely defined
by the following loop, which should always be used as a source of
symmetry information in preference to the above space-group names.
They are only intended as comments.
;

loop_
_space_group_symop_operation_xyz
'x, y, z'
'-y, x-y, z'
'-x+y, -x, z'
'y, x, -z+1/2'
'x-y, -y, -z+1/2'
'-x, -x+y, -z+1/2'
'x+2/3, y+1/3, z+1/3'
'-y+2/3, x-y+1/3, z+1/3'
'-x+y+2/3, -x+1/3, z+1/3'
'y+2/3, x+1/3, -z+5/6'
'x-y+2/3, -y+1/3, -z+5/6'
'-x+2/3, -x+y+1/3, -z+5/6'
'x+1/3, y+2/3, z+2/3'
'-y+1/3, x-y+2/3, z+2/3'
'-x+y+1/3, -x+2/3, z+2/3'
'y+1/3, x+2/3, -z+7/6'
'x-y+1/3, -y+2/3, -z+7/6'
'-x+1/3, -x+y+2/3, -z+7/6'
'-x, -y, -z'
'y, -x+y, -z'
'x-y, x, -z'
'-y, -x, z-1/2'
'-x+y, y, z-1/2'
'x, x-y, z-1/2'
'-x+2/3, -y+1/3, -z+1/3'
'y+2/3, -x+y+1/3, -z+1/3'
'x-y+2/3, x+1/3, -z+1/3'
'-y+2/3, -x+1/3, z-1/6'
'-x+y+2/3, y+1/3, z-1/6'
'x+2/3, x-y+1/3, z-1/6'
'-x+1/3, -y+2/3, -z+2/3'
'y+1/3, -x+y+2/3, -z+2/3'
'x-y+1/3, x+2/3, -z+2/3'
'-y+1/3, -x+2/3, z+1/6'
'-x+y+1/3, y+2/3, z+1/6'
'x+1/3, x-y+2/3, z+1/6'

loop_
_atom_site_label
_atom_site_type_symbol
_atom_site_fract_x
_atom_site_fract_y
_atom_site_fract_z
_atom_site_U_iso_or_equiv
_atom_site_adp_type
_atom_site_occupancy
_atom_site_site_symmetry_order
_atom_site_calc_flag
_atom_site_refinement_flags_posn
_atom_site_refinement_flags_adp
_atom_site_refinement_flags_occupancy
C1 C 0.6082(6) 0.2282(5) 0.19971(14) 0.0455(19) Uani 1 1 d . . .
H1A H 0.5933 0.2256 0.2213 0.055 Uiso 1 1 calc R U .
H1B H 0.6484 0.1961 0.1967 0.055 Uiso 1 1 calc R U .
C2 C 0.5137(5) 0.1721(5) 0.18293(14) 0.0418(19) Uani 1 1 d . . .
H2A H 0.4888 0.1003 0.1847 0.050 Uiso 1 1 calc R U .
H2B H 0.4634 0.1860 0.1914 0.050 Uiso 1 1 calc R U .
C3 C 0.2659(6) 0.0930(8) 0.07878(17) 0.085(4) Uani 1 1 d . . .
H3 H 0.2341 0.0345 0.0904 0.102 Uiso 1 1 calc R U .
C4 C 0.2214(7) 0.1000(10) 0.0532(2) 0.130(6) Uani 1 1 d . . .
H4 H 0.1589 0.0468 0.0473 0.156 Uiso 1 1 calc R U .
C5 C 0.2680(8) 0.1848(11) 0.0361(2) 0.126(6) Uani 1 1 d . . .
H5 H 0.2379 0.1904 0.0184 0.151 Uiso 1 1 calc R U .
C6 C 0.3607(7) 0.2627(9) 0.04524(17) 0.079(3) Uani 1 1 d . . .
H6 H 0.3941 0.3215 0.0337 0.095 Uiso 1 1 calc R U .
C7 C 0.4019(6) 0.2522(7) 0.07114(15) 0.050(2) Uani 1 1 d . . .
C8 C 0.5002(6) 0.3333 0.0833 0.034(2) Uani 1 2 d S T P
Cl1 Cl 0.31630(15) 0.02718(17) 0.14228(5) 0.0688(7) Uani 1 1 d . . .
Cu1 Cu 0.43030(6) 0.16973(7) 0.12341(2) 0.0398(3) Uani 1 1 d . . .
Ho1 Ho 0.6667 0.3333 0.13474(2) 0.02254(16) Uani 1 3 d S T P
N1 N 0.6667 0.3333 0.19028(18) 0.032(2) Uani 1 3 d S T P
N2 N 0.3547(4) 0.1687(6) 0.08763(12) 0.0558(19) Uani 1 1 d . . .
O1 O 0.5298(3) 0.2005(3) 0.15246(8) 0.0346(11) Uani 1 1 d . . .
O2 O 0.5298(3) 0.2946(3) 0.10625(9) 0.0311(11) Uani 1 1 d . . .
O3 O 0.0000 0.0000 0.0000 0.28(2) Uani 1 6 d S T P
H3A H 0.0449 0.0140 0.0130 0.332 Uiso 0.1667 1 d R U P
H3B H 0.0223 0.0459 -0.0130 0.332 Uiso 0.1667 1 d R U P

loop_
_atom_site_aniso_label
_atom_site_aniso_U_11
_atom_site_aniso_U_22
_atom_site_aniso_U_33
_atom_site_aniso_U_23
_atom_site_aniso_U_13
_atom_site_aniso_U_12
C1 0.060(5) 0.047(5) 0.021(3) 0.010(3) 0.004(4) 0.021(4)
C2 0.044(5) 0.042(5) 0.031(4) 0.010(3) 0.006(3) 0.015(4)
C3 0.033(5) 0.128(9) 0.037(5) 0.000(5) -0.005(4) -0.003(5)
C4 0.045(6) 0.203(15) 0.042(6) 0.010(7) -0.014(5) -0.012(8)
C5 0.046(7) 0.228(15) 0.047(6) 0.023(8) -0.013(5) 0.025(8)
C6 0.049(6) 0.140(10) 0.041(5) 0.021(5) -0.010(4) 0.041(6)
C7 0.035(5) 0.092(7) 0.023(4) 0.004(4) 0.000(3) 0.031(5)
C8 0.032(4) 0.060(7) 0.021(5) -0.002(5) -0.001(2) 0.030(4)
Cl1 0.0431(13) 0.0590(15) 0.0669(14) 0.0135(11) 0.0004(10) -0.0025(11)
Cu1 0.0277(5) 0.0489(6) 0.0291(5) 0.0032(4) 0.0021(4) 0.0087(5)
Ho1 0.0256(2) 0.0256(2) 0.0164(2) 0.000 0.000 0.01281(10)
N1 0.038(4) 0.038(4) 0.019(4) 0.000 0.000 0.0191(18)
N2 0.032(4) 0.091(6) 0.025(3) -0.003(3) 0.002(3) 0.016(4)
O1 0.033(3) 0.040(3) 0.022(2) 0.004(2) 0.0004(19) 0.011(2)
O2 0.025(3) 0.044(3) 0.025(2) 0.005(2) -0.0027(19) 0.017(2)
O3 0.32(3) 0.32(3) 0.19(3) 0.000 0.000 0.160(16)

loop_
_atom_type_symbol
_atom_type_description
_atom_type_scat_dispersion_real
_atom_type_scat_dispersion_imag
_atom_type_scat_source
C C 0.0033 0.0016 'International Tables Vol C Tables 4.2.6.8 and 6.1.1.4'
H H 0.0000 0.0000 'International Tables Vol C Tables 4.2.6.8 and 6.1.1.4'
Cl Cl 0.1484 0.1585 'International Tables Vol C Tables 4.2.6.8 and 6.1.1.4'
Cu Cu 0.3201 1.2651 'International Tables Vol C Tables 4.2.6.8 and 6.1.1.4'
Ho Ho -0.2175 4.6783 'International Tables Vol C Tables 4.2.6.8 and 6.1.1.4'
N N 0.0061 0.0033 'International Tables Vol C Tables 4.2.6.8 and 6.1.1.4'
O O 0.0106 0.0060 'International Tables Vol C Tables 4.2.6.8 and 6.1.1.4'

loop_
_geom_angle_atom_site_label_1
_geom_angle_atom_site_label_2
_geom_angle_atom_site_label_3
_geom_angle
_geom_angle_site_symmetry_1
_geom_angle_site_symmetry_3
N1 C1 C2 112.8(5) . .
N1 C1 H1A 109.0 . .
C2 C1 H1A 109.0 . .
N1 C1 H1B 109.0 . .
C2 C1 H1B 109.0 . .
H1A C1 H1B 107.8 . .
O1 C2 C1 109.5(5) . .
O1 C2 H2A 109.8 . .
C1 C2 H2A 109.8 . .
O1 C2 H2B 109.8 . .
C1 C2 H2B 109.8 . .
H2A C2 H2B 108.2 . .
N2 C3 C4 120.9(10) . .
N2 C3 H3 119.5 . .
C4 C3 H3 119.5 . .
C5 C4 C3 119.7(10) . .
C5 C4 H4 120.2 . .
C3 C4 H4 120.2 . .
C4 C5 C6 119.2(9) . .
C4 C5 H5 120.4 . .
C6 C5 H5 120.4 . .
C7 C6 C5 118.8(10) . .
C7 C6 H6 120.6 . .
C5 C6 H6 120.6 . .
N2 C7 C6 121.0(8) . .
N2 C7 C8 116.2(5) . .
C6 C7 C8 122.8(8) . .
O2 C8 O2 112.9(7) . 17_554
O2 C8 C7 109.5(3) . 17_554
O2 C8 C7 108.8(4) 17_554 17_554
O2 C8 C7 108.8(4) . .
O2 C8 C7 109.5(3) 17_554 .
C7 C8 C7 107.3(8) 17_554 .
O1 Cu1 O2 82.80(18) . .
O1 Cu1 N2 164.8(2) . .
O2 Cu1 N2 82.1(2) . .
O1 Cu1 Cl1 97.92(14) . .
O2 Cu1 Cl1 179.20(14) . .
N2 Cu1 Cl1 97.2(2) . .
O1 Cu1 Ho1 40.84(13) . .
O2 Cu1 Ho1 42.58(12) . .
N2 Cu1 Ho1 123.94(19) . .
Cl1 Cu1 Ho1 138.09(7) . .
O1 Ho1 O1 108.24(10) . 2_655
O1 Ho1 O1 108.24(10) . 3_665
O1 Ho1 O1 108.24(10) 2_655 3_665
O1 Ho1 O2 67.92(15) . .
O1 Ho1 O2 159.76(15) 2_655 .
O1 Ho1 O2 91.55(16) 3_665 .
O1 Ho1 O2 91.55(16) . 2_655
O1 Ho1 O2 67.92(15) 2_655 2_655
O1 Ho1 O2 159.76(15) 3_665 2_655
O2 Ho1 O2 92.04(14) . 2_655
O1 Ho1 O2 159.75(15) . 3_665
O1 Ho1 O2 91.55(16) 2_655 3_665
O1 Ho1 O2 67.92(15) 3_665 3_665
O2 Ho1 O2 92.04(14) . 3_665
O2 Ho1 O2 92.04(14) 2_655 3_665
O1 Ho1 N1 69.32(10) . .
O1 Ho1 N1 69.32(10) 2_655 .
O1 Ho1 N1 69.32(10) 3_665 .
O2 Ho1 N1 123.81(10) . .
O2 Ho1 N1 123.80(10) 2_655 .
O2 Ho1 N1 123.80(10) 3_665 .
O1 Ho1 Cu1 106.12(12) . 2_655
O1 Ho1 Cu1 33.43(10) 2_655 2_655
O1 Ho1 Cu1 135.99(12) 3_665 2_655
O2 Ho1 Cu1 126.88(11) . 2_655
O2 Ho1 Cu1 34.95(11) 2_655 2_655
O2 Ho1 Cu1 87.92(11) 3_665 2_655
N1 Ho1 Cu1 98.816(16) . 2_655
O1 Ho1 Cu1 135.99(12) . 3_665
O1 Ho1 Cu1 106.13(12) 2_655 3_665
O1 Ho1 Cu1 33.43(10) 3_665 3_665
O2 Ho1 Cu1 87.92(11) . 3_665
O2 Ho1 Cu1 126.88(11) 2_655 3_665
O2 Ho1 Cu1 34.95(11) 3_665 3_665
N1 Ho1 Cu1 98.816(16) . 3_665
Cu1 Ho1 Cu1 117.695(8) 2_655 3_665
O1 Ho1 Cu1 33.43(10) . .
O1 Ho1 Cu1 135.99(12) 2_655 .
O1 Ho1 Cu1 106.13(12) 3_665 .
O2 Ho1 Cu1 34.95(11) . .
O2 Ho1 Cu1 87.92(11) 2_655 .
O2 Ho1 Cu1 126.87(11) 3_665 .
N1 Ho1 Cu1 98.818(16) . .
Cu1 Ho1 Cu1 117.694(8) 2_655 .
Cu1 Ho1 Cu1 117.695(8) 3_665 .
C1 N1 C1 112.2(4) 2_655 .
C1 N1 C1 112.2(4) 2_655 3_665
C1 N1 C1 112.2(4) . 3_665
C1 N1 Ho1 106.5(4) 2_655 .
C1 N1 Ho1 106.5(4) . .
C1 N1 Ho1 106.5(4) 3_665 .
C3 N2 C7 120.4(7) . .
C3 N2 Cu1 126.0(6) . .
C7 N2 Cu1 113.5(5) . .
C2 O1 Cu1 126.0(4) . .
C2 O1 Ho1 124.5(4) . .
Cu1 O1 Ho1 105.74(18) . .
C8 O2 Cu1 117.3(3) . .
C8 O2 Ho1 140.2(4) . .
Cu1 O2 Ho1 102.47(17) . .
H3A O3 H3B 108.3 . .

loop_
_geom_bond_atom_site_label_1
_geom_bond_atom_site_label_2
_geom_bond_distance
_geom_bond_site_symmetry_2
C1 N1 1.486(7) .
C1 C2 1.490(10) .
C1 H1A 0.9900 .
C1 H1B 0.9900 .
C2 O1 1.421(7) .
C2 H2A 0.9900 .
C2 H2B 0.9900 .
C3 N2 1.356(10) .
C3 C4 1.373(12) .
C3 H3 0.9500 .
C4 C5 1.382(16) .
C4 H4 0.9500 .
C5 C6 1.408(14) .
C5 H5 0.9500 .
C6 C7 1.377(10) .
C6 H6 0.9500 .
C7 N2 1.354(10) .
C7 C8 1.523(9) .
C8 O2 1.385(6) .
C8 O2 1.385(6) 17_554
C8 C7 1.522(9) 17_554
Cl1 Cu1 2.209(2) .
Cu1 O1 1.897(4) .
Cu1 O2 1.945(4) .
Cu1 N2 1.988(6) .
Cu1 Ho1 3.3147(8) .
Ho1 O1 2.252(4) .
Ho1 O1 2.252(4) 2_655
Ho1 O1 2.252(4) 3_665
Ho1 O2 2.297(4) .
Ho1 O2 2.297(4) 2_655
Ho1 O2 2.297(4) 3_665
Ho1 N1 2.492(8) .
Ho1 Cu1 3.3147(8) 2_655
Ho1 Cu1 3.3147(8) 3_665
N1 C1 1.486(7) 2_655
N1 C1 1.486(7) 3_665
O3 H3A 0.8517 .
O3 H3B 0.8517 .

loop_
_geom_torsion_atom_site_label_1
_geom_torsion_atom_site_label_2
_geom_torsion_atom_site_label_3
_geom_torsion_atom_site_label_4
_geom_torsion
_geom_torsion_site_symmetry_1
_geom_torsion_site_symmetry_4
N1 C1 C2 O1 40.3(8) . .
N2 C3 C4 C5 0.6(19) . .
C3 C4 C5 C6 0(2) . .
C4 C5 C6 C7 -0.4(19) . .
C5 C6 C7 N2 0.1(14) . .
C5 C6 C7 C8 -178.2(9) . .
N2 C7 C8 O2 12.3(9) . .
C6 C7 C8 O2 -169.4(7) . .
N2 C7 C8 O2 136.1(6) . 17_554
C6 C7 C8 O2 -45.6(10) . 17_554
N2 C7 C8 C7 -106.0(7) . 17_554
C6 C7 C8 C7 72.3(8) . 17_554
C2 C1 N1 C1 -162.1(6) . 2_655
C2 C1 N1 C1 70.4(10) . 3_665
C2 C1 N1 Ho1 -45.9(6) . .
C4 C3 N2 C7 -0.9(15) . .
C4 C3 N2 Cu1 -178.7(8) . .
C6 C7 N2 C3 0.6(12) . .
C8 C7 N2 C3 178.9(7) . .
C6 C7 N2 Cu1 178.6(7) . .
C8 C7 N2 Cu1 -3.1(9) . .
C1 C2 O1 Cu1 -167.7(4) . .
C1 C2 O1 Ho1 -13.0(8) . .
O2 Cu1 O1 C2 150.0(5) . .
N2 Cu1 O1 C2 157.3(9) . .
Cl1 Cu1 O1 C2 -30.3(5) . .
Ho1 Cu1 O1 C2 158.5(6) . .
O2 Cu1 O1 Ho1 -8.52(19) . .
N2 Cu1 O1 Ho1 -1.2(10) . .
Cl1 Cu1 O1 Ho1 171.14(16) . .
O2 C8 O2 Cu1 -138.0(3) 17_554 .
C7 C8 O2 Cu1 100.6(5) 17_554 .
C7 C8 O2 Cu1 -16.3(6) . .
O2 C8 O2 Ho1 45.4(4) 17_554 .
C7 C8 O2 Ho1 -75.9(8) 17_554 .
C7 C8 O2 Ho1 167.1(4) . .
